data_2229869
loop_
_publ_author_name
'Kefi, Riadh'
'Lefebvre, Fr\'ed\'eric'
'Zeller, Matthias'
'Ben Nasr, Cherif'

_publ_section_title
;
 1-(2,5-Dimethylphenyl)piperazine-1,4-diium tetrachloridozincate
 monohydrate
;
_journal_coeditor_code VN2004
_journal_issue 4
_journal_name_full 'Acta Crystallographica Section E'
_journal_page_first m410
_journal_paper_doi 10.1107/S1600536811007562
_journal_volume 67
_journal_year 2011
_chemical_formula_iupac '(C12 H20 N2) [Zn Cl4], H2 O'
_chemical_formula_moiety 'C12 H20 N2 2+, Cl4 Zn 2-, H2 O'
_chemical_formula_sum 'C12 H22 Cl4 N2 O Zn'
_chemical_formula_weight 417.49
_chemical_name_systematic
;
1-(2,5-Dimethylphenyl)piperazine-1,4-diium tetrachloridozincate monohydrate
;
_space_group_IT_number 14
_symmetry_cell_setting monoclinic
_symmetry_space_group_name_Hall '-P 2ybc'
_symmetry_space_group_name_H-M 'P 1 21/c 1'
_atom_sites_solution_hydrogens geom
_atom_sites_solution_primary direct
_atom_sites_solution_secondary difmap
_audit_creation_method SHELXL-97
_cell_angle_alpha 90.00
_cell_angle_beta 95.314(2)
_cell_angle_gamma 90.00
_cell_formula_units_Z 4
_cell_length_a 7.0999(8)
_cell_length_b 8.0679(8)
_cell_length_c 29.933(3)
_cell_measurement_reflns_used 6435
_cell_measurement_temperature 100(2)
_cell_measurement_theta_max 30.95
_cell_measurement_theta_min 2.62
_cell_volume 1707.2(3)
_computing_cell_refinement 'SAINT (Bruker, 2009)'
_computing_data_collection 'APEX2 (Bruker, 2009)'
_computing_data_reduction 'SAINT (Bruker, 2009)'
_computing_molecular_graphics 'SHELXTL (Sheldrick, 2008)'
_computing_publication_material 'SHELXTL (Sheldrick, 2008)'
_computing_structure_refinement 'SHELXTL (Sheldrick, 2008)'
_computing_structure_solution 'SHELXTL (Sheldrick, 2008)'
_diffrn_ambient_temperature 100(2)
_diffrn_measured_fraction_theta_full 0.996
_diffrn_measured_fraction_theta_max 0.915
_diffrn_measurement_device_type 'Bruker SMART APEX CCD'
_diffrn_measurement_method \w
_diffrn_radiation_monochromator graphite
_diffrn_radiation_source 'fine-focus sealed tube'
_diffrn_radiation_type MoK\a
_diffrn_radiation_wavelength 0.71073
_diffrn_reflns_av_R_equivalents 0.0156
_diffrn_reflns_av_sigmaI/netI 0.0223
_diffrn_reflns_limit_h_max 10
_diffrn_reflns_limit_h_min -7
_diffrn_reflns_limit_k_max 9
_diffrn_reflns_limit_k_min -11
_diffrn_reflns_limit_l_max 35
_diffrn_reflns_limit_l_min -43
_diffrn_reflns_number 10440
_diffrn_reflns_theta_full 28.00
_diffrn_reflns_theta_max 31.01
_diffrn_reflns_theta_min 2.62
_diffrn_standards_number 0
_exptl_absorpt_coefficient_mu 2.061
_exptl_absorpt_correction_T_max 0.7462
_exptl_absorpt_correction_T_min 0.5892
_exptl_absorpt_correction_type multi-scan
_exptl_absorpt_process_details '(SADABS; Bruker, 2009)'
_exptl_crystal_colour colourless
_exptl_crystal_density_diffrn 1.624
_exptl_crystal_density_method 'not measured'
_exptl_crystal_description block
_exptl_crystal_F_000 856
_exptl_crystal_size_max 0.45
_exptl_crystal_size_mid 0.39
_exptl_crystal_size_min 0.31
_refine_diff_density_max 0.556
_refine_diff_density_min -0.437
_refine_ls_extinction_method none
_refine_ls_goodness_of_fit_ref 1.131
_refine_ls_hydrogen_treatment mixed
_refine_ls_matrix_type full
_refine_ls_number_parameters 194
_refine_ls_number_reflns 4995
_refine_ls_number_restraints 3
_refine_ls_restrained_S_all 1.131
_refine_ls_R_factor_all 0.0284
_refine_ls_R_factor_gt 0.0266
_refine_ls_shift/su_max 0.001
_refine_ls_shift/su_mean 0.000
_refine_ls_structure_factor_coef Fsqd
_refine_ls_weighting_details 'calc w=1/[\s^2^(Fo^2^)+(0.0258P)^2^+1.2487P] where P=(Fo^2^+2Fc^2^)/3'
_refine_ls_weighting_scheme calc
_refine_ls_wR_factor_gt 0.0637
_refine_ls_wR_factor_ref 0.0644
_reflns_number_gt 4738
_reflns_number_total 4995
_reflns_threshold_expression I>2\s(I)
_cod_data_source_file vn2004.cif
_cod_data_source_block I
_cod_original_sg_symbol_H-M 'P 21/c'
_cod_database_code 2229869
_cod_database_fobs_code 2229869

loop_
_symmetry_equiv_pos_as_xyz
'x, y, z'
'-x, y+1/2, -z+1/2'
'-x, -y, -z'
'x, -y-1/2, z-1/2'

loop_
_atom_site_type_symbol
_atom_site_label
_atom_site_fract_x
_atom_site_fract_y
_atom_site_fract_z
_atom_site_U_iso_or_equiv
_atom_site_adp_type
_atom_site_calc_flag
_atom_site_refinement_flags
_atom_site_occupancy
_atom_site_disorder_assembly
_atom_site_disorder_group
C C1 0.8731(2) 0.27945(19) 0.07313(5) 0.0113(3) Uani d . 1 . .
C C2 0.8347(2) 0.4334(2) 0.05374(5) 0.0130(3) Uani d . 1 . .
H H2 0.8573 0.5314 0.0710 0.016 Uiso calc R 1 . .
C C3 0.7627(2) 0.4442(2) 0.00884(5) 0.0141(3) Uani d . 1 . .
C C4 0.7332(2) 0.2967(2) -0.01512(5) 0.0165(3) Uani d . 1 . .
H H4 0.6897 0.3009 -0.0461 0.020 Uiso calc R 1 . .
C C5 0.7664(2) 0.1440(2) 0.00543(5) 0.0167(3) Uani d . 1 . .
H H5 0.7415 0.0460 -0.0117 0.020 Uiso calc R 1 . .
C C6 0.8351(2) 0.1302(2) 0.05048(5) 0.0132(3) Uani d . 1 . .
C C7 0.7193(2) 0.6104(2) -0.01244(6) 0.0181(3) Uani d . 1 . .
H H7A 0.8379 0.6673 -0.0171 0.027 Uiso calc R 1 . .
H H7B 0.6471 0.6773 0.0073 0.027 Uiso calc R 1 . .
H H7C 0.6448 0.5950 -0.0414 0.027 Uiso calc R 1 . .
C C8 0.8579(2) -0.0383(2) 0.07188(6) 0.0171(3) Uani d . 1 . .
H H8A 0.9591 -0.0345 0.0965 0.026 Uiso calc R 1 . .
H H8B 0.8903 -0.1193 0.0494 0.026 Uiso calc R 1 . .
H H8C 0.7391 -0.0709 0.0837 0.026 Uiso calc R 1 . .
C C9 1.0911(2) 0.4117(2) 0.13428(5) 0.0138(3) Uani d . 1 . .
H H9A 1.0178 0.5160 0.1349 0.017 Uiso calc R 1 . .
H H9B 1.1859 0.4248 0.1123 0.017 Uiso calc R 1 . .
C C10 1.1903(2) 0.3783(2) 0.18030(5) 0.0134(3) Uani d . 1 . .
H H10A 1.2682 0.2768 0.1793 0.016 Uiso calc R 1 . .
H H10B 1.2755 0.4719 0.1894 0.016 Uiso calc R 1 . .
C C11 0.8135(2) 0.2553(2) 0.15357(5) 0.0123(3) Uani d . 1 . .
H H11A 0.7264 0.1626 0.1448 0.015 Uiso calc R 1 . .
H H11B 0.7382 0.3586 0.1535 0.015 Uiso calc R 1 . .
C C12 0.9092(2) 0.2244(2) 0.20022(5) 0.0136(3) Uani d . 1 . .
H H12A 0.8123 0.2206 0.2220 0.016 Uiso calc R 1 . .
H H12B 0.9739 0.1156 0.2009 0.016 Uiso calc R 1 . .
Cl Cl1 0.09333(5) 0.80876(5) 0.181490(13) 0.01515(8) Uani d . 1 . .
Cl Cl2 0.52791(5) 0.64529(5) 0.132584(12) 0.01449(8) Uani d . 1 . .
Cl Cl3 0.34586(5) 1.07346(5) 0.105858(12) 0.01456(8) Uani d . 1 . .
Cl Cl4 0.55737(5) 0.97161(5) 0.219958(12) 0.01489(8) Uani d . 1 . .
N N1 0.95988(18) 0.27010(16) 0.12030(4) 0.0100(2) Uani d D 1 . .
H H1A 1.034(3) 0.180(2) 0.1220(7) 0.012 Uiso d D 1 . .
N N2 1.04987(18) 0.35667(16) 0.21386(4) 0.0115(2) Uani d . 1 . .
H H2A 0.9874 0.4552 0.2171 0.017 Uiso calc R 1 . .
H H2B 1.1124 0.3297 0.2412 0.017 Uiso calc R 1 . .
O O1 0.77955(16) 0.59834(15) 0.22753(4) 0.0141(2) Uani d D 1 . .
H H1C 0.721(3) 0.632(3) 0.2039(7) 0.037(7) Uiso d D 1 . .
H H1B 0.691(3) 0.564(3) 0.2421(8) 0.033(7) Uiso d D 1 . .
Zn Zn1 0.38078(2) 0.86992(2) 0.158284(6) 0.01076(5) Uani d . 1 . .

loop_
_atom_site_aniso_label
_atom_site_aniso_U_11
_atom_site_aniso_U_22
_atom_site_aniso_U_33
_atom_site_aniso_U_12
_atom_site_aniso_U_13
_atom_site_aniso_U_23
C1 0.0112(6) 0.0153(7) 0.0071(6) -0.0005(5) 0.0002(5) -0.0015(5)
C2 0.0120(6) 0.0152(7) 0.0118(7) -0.0001(5) 0.0007(5) -0.0004(5)
C3 0.0101(6) 0.0200(8) 0.0125(7) 0.0021(5) 0.0017(5) 0.0024(6)
C4 0.0137(7) 0.0264(8) 0.0094(7) 0.0002(6) 0.0001(5) -0.0008(6)
C5 0.0168(7) 0.0205(8) 0.0123(7) -0.0009(6) -0.0010(5) -0.0051(6)
C6 0.0122(7) 0.0153(7) 0.0119(7) -0.0006(5) 0.0006(5) -0.0023(5)
C7 0.0152(7) 0.0236(8) 0.0156(7) 0.0042(6) 0.0011(6) 0.0058(6)
C8 0.0211(8) 0.0133(7) 0.0166(7) -0.0024(6) -0.0002(6) -0.0032(6)
C9 0.0160(7) 0.0142(7) 0.0106(6) -0.0057(5) -0.0021(5) -0.0001(5)
C10 0.0121(6) 0.0174(7) 0.0104(6) -0.0028(5) -0.0003(5) -0.0005(5)
C11 0.0114(6) 0.0163(7) 0.0092(6) -0.0015(5) 0.0013(5) -0.0012(5)
C12 0.0167(7) 0.0137(7) 0.0101(6) -0.0043(5) 0.0005(5) 0.0002(5)
Cl1 0.01373(16) 0.01711(17) 0.01506(17) -0.00208(13) 0.00366(12) -0.00155(13)
Cl2 0.01657(17) 0.01327(16) 0.01348(16) 0.00368(13) 0.00053(12) -0.00140(12)
Cl3 0.01723(17) 0.01358(16) 0.01277(16) 0.00171(13) 0.00079(12) 0.00279(12)
Cl4 0.01381(16) 0.01768(17) 0.01260(16) -0.00089(13) -0.00196(12) -0.00211(13)
N1 0.0111(5) 0.0108(6) 0.0078(5) 0.0000(4) -0.0004(4) -0.0009(4)
N2 0.0139(6) 0.0122(6) 0.0083(5) 0.0003(4) 0.0003(4) -0.0007(4)
O1 0.0130(5) 0.0165(5) 0.0126(5) 0.0005(4) 0.0006(4) 0.0012(4)
Zn1 0.01151(9) 0.01048(9) 0.01017(9) 0.00058(6) 0.00039(6) -0.00003(6)

loop_
_atom_type_symbol
_atom_type_description
_atom_type_scat_dispersion_real
_atom_type_scat_dispersion_imag
_atom_type_scat_source
C C 0.0033 0.0016 'International Tables Vol C Tables 4.2.6.8 and 6.1.1.4'
H H 0.0000 0.0000 'International Tables Vol C Tables 4.2.6.8 and 6.1.1.4'
N N 0.0061 0.0033 'International Tables Vol C Tables 4.2.6.8 and 6.1.1.4'
Cl Cl 0.1484 0.1585 'International Tables Vol C Tables 4.2.6.8 and 6.1.1.4'
Zn Zn 0.2839 1.4301 'International Tables Vol C Tables 4.2.6.8 and 6.1.1.4'
O O 0.0106 0.0060 'International Tables Vol C Tables 4.2.6.8 and 6.1.1.4'

loop_
_geom_angle_atom_site_label_1
_geom_angle_atom_site_label_2
_geom_angle_atom_site_label_3
_geom_angle_site_symmetry_1
_geom_angle_site_symmetry_3
_geom_angle
_geom_angle_publ_flag
C2 C1 C6 . . 123.19(13) ?
C2 C1 N1 . . 119.34(13) ?
C6 C1 N1 . . 117.47(13) ?
C1 C2 C3 . . 119.92(15) ?
C1 C2 H2 . . 120.0 ?
C3 C2 H2 . . 120.0 ?
C4 C3 C2 . . 117.78(15) ?
C4 C3 C7 . . 121.85(14) ?
C2 C3 C7 . . 120.37(15) ?
C5 C4 C3 . . 121.21(14) ?
C5 C4 H4 . . 119.4 ?
C3 C4 H4 . . 119.4 ?
C4 C5 C6 . . 121.95(15) ?
C4 C5 H5 . . 119.0 ?
C6 C5 H5 . . 119.0 ?
C5 C6 C1 . . 115.80(14) ?
C5 C6 C8 . . 119.83(14) ?
C1 C6 C8 . . 124.34(14) ?
C3 C7 H7A . . 109.5 ?
C3 C7 H7B . . 109.5 ?
H7A C7 H7B . . 109.5 ?
C3 C7 H7C . . 109.5 ?
H7A C7 H7C . . 109.5 ?
H7B C7 H7C . . 109.5 ?
C6 C8 H8A . . 109.5 ?
C6 C8 H8B . . 109.5 ?
H8A C8 H8B . . 109.5 ?
C6 C8 H8C . . 109.5 ?
H8A C8 H8C . . 109.5 ?
H8B C8 H8C . . 109.5 ?
N1 C9 C10 . . 109.95(12) ?
N1 C9 H9A . . 109.7 ?
C10 C9 H9A . . 109.7 ?
N1 C9 H9B . . 109.7 ?
C10 C9 H9B . . 109.7 ?
H9A C9 H9B . . 108.2 ?
N2 C10 C9 . . 110.52(12) ?
N2 C10 H10A . . 109.5 ?
C9 C10 H10A . . 109.5 ?
N2 C10 H10B . . 109.5 ?
C9 C10 H10B . . 109.5 ?
H10A C10 H10B . . 108.1 ?
N1 C11 C12 . . 110.09(12) ?
N1 C11 H11A . . 109.6 ?
C12 C11 H11A . . 109.6 ?
N1 C11 H11B . . 109.6 ?
C12 C11 H11B . . 109.6 ?
H11A C11 H11B . . 108.2 ?
N2 C12 C11 . . 111.49(12) ?
N2 C12 H12A . . 109.3 ?
C11 C12 H12A . . 109.3 ?
N2 C12 H12B . . 109.3 ?
C11 C12 H12B . . 109.3 ?
H12A C12 H12B . . 108.0 ?
C1 N1 C9 . . 114.53(12) ?
C1 N1 C11 . . 112.33(11) ?
C9 N1 C11 . . 108.80(11) ?
C1 N1 H1A . . 106.4(13) ?
C9 N1 H1A . . 104.7(13) ?
C11 N1 H1A . . 109.6(13) ?
C10 N2 C12 . . 111.83(12) ?
C10 N2 H2A . . 109.3 ?
C12 N2 H2A . . 109.3 ?
C10 N2 H2B . . 109.3 ?
C12 N2 H2B . . 109.3 ?
H2A N2 H2B . . 107.9 ?
H1C O1 H1B . . 102(2) ?
Cl2 Zn1 Cl3 . . 111.651(16) ?
Cl2 Zn1 Cl1 . . 112.737(17) ?
Cl3 Zn1 Cl1 . . 108.974(16) ?
Cl2 Zn1 Cl4 . . 109.040(16) ?
Cl3 Zn1 Cl4 . . 108.388(17) ?
Cl1 Zn1 Cl4 . . 105.803(16) ?

loop_
_geom_bond_atom_site_label_1
_geom_bond_atom_site_label_2
_geom_bond_site_symmetry_2
_geom_bond_distance
_geom_bond_publ_flag
C1 C2 . 1.387(2) ?
C1 C6 . 1.396(2) ?
C1 N1 . 1.4892(18) ?
C2 C3 . 1.396(2) ?
C2 H2 . 0.9500 ?
C3 C4 . 1.395(2) ?
C3 C7 . 1.504(2) ?
C4 C5 . 1.387(2) ?
C4 H4 . 0.9500 ?
C5 C6 . 1.395(2) ?
C5 H5 . 0.9500 ?
C6 C8 . 1.506(2) ?
C7 H7A . 0.9800 ?
C7 H7B . 0.9800 ?
C7 H7C . 0.9800 ?
C8 H8A . 0.9800 ?
C8 H8B . 0.9800 ?
C8 H8C . 0.9800 ?
C9 N1 . 1.5086(19) ?
C9 C10 . 1.512(2) ?
C9 H9A . 0.9900 ?
C9 H9B . 0.9900 ?
C10 N2 . 1.490(2) ?
C10 H10A . 0.9900 ?
C10 H10B . 0.9900 ?
C11 N1 . 1.5096(19) ?
C11 C12 . 1.516(2) ?
C11 H11A . 0.9900 ?
C11 H11B . 0.9900 ?
C12 N2 . 1.4923(19) ?
C12 H12A . 0.9900 ?
C12 H12B . 0.9900 ?
Cl1 Zn1 . 2.2702(5) ?
Cl2 Zn1 . 2.2619(4) ?
Cl3 Zn1 . 2.2690(4) ?
Cl4 Zn1 . 2.2857(4) ?
N1 H1A . 0.901(15) ?
N2 H2A . 0.9200 ?
N2 H2B . 0.9200 ?
O1 H1C . 0.832(17) ?
O1 H1B . 0.842(16) ?

loop_
_geom_hbond_atom_site_label_D
_geom_hbond_atom_site_label_H
_geom_hbond_atom_site_label_A
_geom_hbond_site_symmetry_A
_geom_hbond_distance_DH
_geom_hbond_distance_HA
_geom_hbond_distance_DA
_geom_hbond_angle_DHA
N1 H1A Cl3 1_645 0.901(15) 2.460(17) 3.2300(14) 143.6(17)
N2 H2A O1 . 0.92 1.92 2.7925(17) 157
N2 H2B O1 2_745 0.92 2.19 2.9145(17) 135
N2 H2B Cl4 2_745 0.92 2.77 3.3965(14) 127
N2 H2B Cl1 2_645 0.92 2.85 3.4036(14) 120
O1 H1C Cl2 . 0.832(17) 2.429(18) 3.2361(12) 164(2)
O1 H1B Cl4 2_645 0.842(16) 2.311(16) 3.1518(13) 178(3)

loop_
_geom_torsion_atom_site_label_1
_geom_torsion_atom_site_label_2
_geom_torsion_atom_site_label_3
_geom_torsion_atom_site_label_4
_geom_torsion_site_symmetry_1
_geom_torsion_site_symmetry_2
_geom_torsion_site_symmetry_3
_geom_torsion_site_symmetry_4
_geom_torsion
_geom_torsion_publ_flag
C6 C1 C2 C3 . . . . -3.1(2) ?
N1 C1 C2 C3 . . . . 176.62(13) ?
C1 C2 C3 C4 . . . . -0.4(2) ?
C1 C2 C3 C7 . . . . 179.62(14) ?
C2 C3 C4 C5 . . . . 2.8(2) ?
C7 C3 C4 C5 . . . . -177.28(15) ?
C3 C4 C5 C6 . . . . -1.7(3) ?
C4 C5 C6 C1 . . . . -1.7(2) ?
C4 C5 C6 C8 . . . . 176.45(15) ?
C2 C1 C6 C5 . . . . 4.1(2) ?
N1 C1 C6 C5 . . . . -175.63(13) ?
C2 C1 C6 C8 . . . . -173.91(15) ?
N1 C1 C6 C8 . . . . 6.3(2) ?
N1 C9 C10 N2 . . . . -58.83(17) ?
N1 C11 C12 N2 . . . . 56.18(17) ?
C2 C1 N1 C9 . . . . -31.94(19) ?
C6 C1 N1 C9 . . . . 147.82(14) ?
C2 C1 N1 C11 . . . . 92.83(16) ?
C6 C1 N1 C11 . . . . -87.40(16) ?
C10 C9 N1 C1 . . . . -172.56(12) ?
C10 C9 N1 C11 . . . . 60.82(16) ?
C12 C11 N1 C1 . . . . 172.87(12) ?
C12 C11 N1 C9 . . . . -59.25(16) ?
C9 C10 N2 C12 . . . . 55.24(17) ?
C11 C12 N2 C10 . . . . -54.17(17) ?
